data_4128414
loop_
_publ_author_name
'von Grotthuss, Esther'
'Prey, Sven E.'
'Bolte, Michael'
'Lerner, Hans-Wolfram'
'Wagner, Matthias'

_publ_section_title
;
 Dual Role of Doubly Reduced Arylboranes as Dihydrogen- and
 Hydride-Transfer Catalysts.
;
_journal_issue 14
_journal_name_full 'Journal of the American Chemical Society'
_journal_page_first 6082
_journal_page_last 6091
_journal_paper_doi 10.1021/jacs.9b01998
_journal_volume 141
_journal_year 2019
_chemical_formula_moiety 'C28 H26 B2'
_chemical_formula_sum 'C28 H26 B2'
_chemical_formula_weight 384.11
_space_group_crystal_system monoclinic
_space_group_IT_number 14
_space_group_name_Hall '-P 2yn'
_space_group_name_H-M_alt 'P 1 21/n 1'
_atom_sites_solution_hydrogens geom
_audit_creation_method SHELXL-2016/6
_cell_angle_alpha 90
_cell_angle_beta 98.997(5)
_cell_angle_gamma 90
_cell_formula_units_Z 2
_cell_length_a 10.3844(7)
_cell_length_b 8.6036(4)
_cell_length_c 12.5024(8)
_cell_measurement_reflns_used 20370
_cell_measurement_temperature 173(2)
_cell_measurement_theta_max 28.94
_cell_measurement_theta_min 3.3
_cell_volume 1103.26(12)
_computing_cell_refinement 'X-Area (Stoe & Cie, 2001)'
_computing_data_collection 'X-Area (Stoe & Cie, 2001)'
_computing_data_reduction 'X-Area (Stoe & Cie, 2001)'
_computing_molecular_graphics 'XP in SHELXTL-Plus (Sheldrick, 2008)'
_computing_structure_refinement 'SHELXL-2016/6 (Sheldrick, 2016)'
_diffrn_ambient_temperature 173(2)
_diffrn_measured_fraction_theta_full 0.997
_diffrn_measured_fraction_theta_max 0.992
_diffrn_measurement_device_type 'STOE IPDS II two-circle-diffractometer'
_diffrn_measurement_method \w
_diffrn_radiation_type MoK\a
_diffrn_radiation_wavelength 0.71073
_diffrn_reflns_av_R_equivalents 0.0287
_diffrn_reflns_av_unetI/netI 0.0174
_diffrn_reflns_Laue_measured_fraction_full 0.997
_diffrn_reflns_Laue_measured_fraction_max 0.992
_diffrn_reflns_limit_h_max 13
_diffrn_reflns_limit_h_min -13
_diffrn_reflns_limit_k_max 11
_diffrn_reflns_limit_k_min -11
_diffrn_reflns_limit_l_max 16
_diffrn_reflns_limit_l_min -16
_diffrn_reflns_number 19516
_diffrn_reflns_point_group_measured_fraction_full 0.997
_diffrn_reflns_point_group_measured_fraction_max 0.992
_diffrn_reflns_theta_full 25.000
_diffrn_reflns_theta_max 28.619
_diffrn_reflns_theta_min 3.300
_diffrn_source 'Genix 3D I\mS microfocus X-ray source'
_exptl_absorpt_coefficient_mu 0.064
_exptl_absorpt_correction_T_max 1.000
_exptl_absorpt_correction_T_min 0.410
_exptl_absorpt_correction_type multi-scan
_exptl_absorpt_process_details 'X-Area (Stoe & Cie, 2001)'
_exptl_crystal_colour yellow
_exptl_crystal_density_diffrn 1.156
_exptl_crystal_description block
_exptl_crystal_F_000 408
_exptl_crystal_size_max 0.280
_exptl_crystal_size_mid 0.260
_exptl_crystal_size_min 0.250
_refine_diff_density_max 0.317
_refine_diff_density_min -0.191
_refine_diff_density_rms 0.040
_refine_ls_extinction_method none
_refine_ls_goodness_of_fit_ref 1.059
_refine_ls_hydrogen_treatment constr
_refine_ls_matrix_type full
_refine_ls_number_parameters 139
_refine_ls_number_reflns 2812
_refine_ls_number_restraints 0
_refine_ls_restrained_S_all 1.059
_refine_ls_R_factor_all 0.0562
_refine_ls_R_factor_gt 0.0477
_refine_ls_shift/su_max 0.000
_refine_ls_shift/su_mean 0.000
_refine_ls_structure_factor_coef Fsqd
_refine_ls_weighting_details 'w=1/[\s^2^(Fo^2^)+(0.0653P)^2^+0.3536P] where P=(Fo^2^+2Fc^2^)/3'
_refine_ls_weighting_scheme calc
_refine_ls_wR_factor_gt 0.1226
_refine_ls_wR_factor_ref 0.1282
_reflns_Friedel_coverage 0.000
_reflns_number_gt 2469
_reflns_number_total 2812
_reflns_threshold_expression 'I > 2\s(I)'
_cod_data_source_file ja9b01998_si_002.cif
_cod_data_source_block wa2395
_cod_original_sg_symbol_H-M 'P 21/n'
_cod_database_code 4128414
_shelx_shelxl_version_number 2016/6
_shelx_space_group_comment
; 
The symmetry employed for this shelxl refinement is uniquely defined 
by the following loop, which should always be used as a source of 
symmetry information in preference to the above space-group names. 
They are only intended as comments. 
;
_shelx_estimated_absorpt_t_min 0.982
_shelx_estimated_absorpt_t_max 0.984

loop_
_space_group_symop_operation_xyz
'x, y, z'
'-x+1/2, y+1/2, -z+1/2'
'-x, -y, -z'
'x-1/2, -y-1/2, z-1/2'

loop_
_atom_site_label
_atom_site_type_symbol
_atom_site_fract_x
_atom_site_fract_y
_atom_site_fract_z
_atom_site_U_iso_or_equiv
_atom_site_adp_type
_atom_site_occupancy
_atom_site_site_symmetry_order
_atom_site_calc_flag
_atom_site_refinement_flags_posn
_atom_site_refinement_flags_adp
_atom_site_refinement_flags_occupancy
B1 B 0.02203(13) 0.11535(14) 0.59144(10) 0.0217(2) Uani 1 1 d . . .
C1 C 0.09883(11) 0.13102(13) 0.49353(9) 0.0212(2) Uani 1 1 d . . .
C2 C 0.08142(11) 0.01754(13) 0.40938(9) 0.0210(2) Uani 1 1 d . . .
C3 C 0.16326(12) 0.02345(14) 0.32962(9) 0.0252(3) Uani 1 1 d . . .
H3 H 0.154026 -0.053387 0.274377 0.030 Uiso 1 1 calc R U .
C4 C 0.25755(12) 0.13906(15) 0.32949(10) 0.0282(3) Uani 1 1 d . . .
H4 H 0.311626 0.140556 0.274838 0.034 Uiso 1 1 calc R U .
C5 C 0.27160(12) 0.25156(15) 0.40971(10) 0.0281(3) Uani 1 1 d . . .
H5 H 0.334155 0.332052 0.409334 0.034 Uiso 1 1 calc R U .
C6 C 0.19376(11) 0.24656(14) 0.49111(9) 0.0247(2) Uani 1 1 d . . .
H6 H 0.205343 0.323409 0.546343 0.030 Uiso 1 1 calc R U .
C11 C 0.05315(11) 0.22572(14) 0.69240(9) 0.0239(2) Uani 1 1 d . . .
C12 C 0.09041(12) 0.16145(14) 0.79612(10) 0.0269(3) Uani 1 1 d . . .
H12 H 0.092960 0.051619 0.804005 0.032 Uiso 1 1 calc R U .
C13 C 0.12380(13) 0.25469(15) 0.88797(10) 0.0289(3) Uani 1 1 d . . .
C14 C 0.11554(12) 0.41576(15) 0.87568(10) 0.0288(3) Uani 1 1 d . . .
H14 H 0.136225 0.480186 0.937703 0.035 Uiso 1 1 calc R U .
C15 C 0.07773(11) 0.48450(14) 0.77473(10) 0.0260(3) Uani 1 1 d . . .
C16 C 0.04847(11) 0.38840(14) 0.68423(9) 0.0248(2) Uani 1 1 d . . .
H16 H 0.024633 0.434553 0.614934 0.030 Uiso 1 1 calc R U .
C17 C 0.16551(19) 0.18221(19) 0.99791(12) 0.0456(4) Uani 1 1 d . . .
H17A H 0.112281 0.089884 1.005164 0.068 Uiso 1 1 calc R U .
H17B H 0.153775 0.257471 1.054437 0.068 Uiso 1 1 calc R U .
H17C H 0.257535 0.152245 1.005501 0.068 Uiso 1 1 calc R U .
C18 C 0.06746(14) 0.65884(15) 0.76340(12) 0.0349(3) Uani 1 1 d . . .
H18A H 0.031110 0.702000 0.824806 0.052 Uiso 0.60(2) 1 calc R U P
H18B H 0.010306 0.684961 0.695788 0.052 Uiso 0.60(2) 1 calc R U P
H18C H 0.154294 0.702796 0.762247 0.052 Uiso 0.60(2) 1 calc R U P
H18D H 0.099364 0.691172 0.697088 0.052 Uiso 0.40(2) 1 calc R U P
H18E H 0.120167 0.708211 0.826106 0.052 Uiso 0.40(2) 1 calc R U P
H18F H -0.023821 0.690375 0.759647 0.052 Uiso 0.40(2) 1 calc R U P

loop_
_atom_site_aniso_label
_atom_site_aniso_U_11
_atom_site_aniso_U_22
_atom_site_aniso_U_33
_atom_site_aniso_U_23
_atom_site_aniso_U_13
_atom_site_aniso_U_12
B1 0.0251(6) 0.0202(6) 0.0205(5) -0.0008(4) 0.0059(4) -0.0002(5)
C1 0.0228(5) 0.0213(5) 0.0200(5) 0.0004(4) 0.0049(4) 0.0004(4)
C2 0.0231(5) 0.0207(5) 0.0200(5) 0.0004(4) 0.0064(4) 0.0006(4)
C3 0.0287(6) 0.0251(6) 0.0237(5) -0.0023(4) 0.0101(4) -0.0002(5)
C4 0.0280(6) 0.0319(6) 0.0277(6) 0.0023(5) 0.0136(4) -0.0004(5)
C5 0.0272(6) 0.0284(6) 0.0302(6) 0.0021(5) 0.0090(5) -0.0061(5)
C6 0.0268(6) 0.0240(5) 0.0238(5) -0.0009(4) 0.0059(4) -0.0029(4)
C11 0.0254(5) 0.0248(6) 0.0231(5) -0.0040(4) 0.0083(4) -0.0025(4)
C12 0.0329(6) 0.0233(5) 0.0252(6) -0.0020(4) 0.0069(5) -0.0019(5)
C13 0.0329(6) 0.0296(6) 0.0235(6) -0.0019(5) 0.0025(4) -0.0014(5)
C14 0.0305(6) 0.0285(6) 0.0265(6) -0.0077(5) 0.0014(4) -0.0020(5)
C15 0.0229(5) 0.0235(5) 0.0317(6) -0.0049(4) 0.0043(4) -0.0003(4)
C16 0.0257(5) 0.0256(6) 0.0235(5) -0.0015(4) 0.0049(4) -0.0010(4)
C17 0.0671(10) 0.0383(8) 0.0274(7) 0.0015(6) -0.0050(6) -0.0027(7)
C18 0.0392(7) 0.0239(6) 0.0395(7) -0.0051(5) -0.0007(6) 0.0040(5)

loop_
_atom_type_symbol
_atom_type_description
_atom_type_scat_dispersion_real
_atom_type_scat_dispersion_imag
_atom_type_scat_source
C C 0.0033 0.0016 'International Tables Vol C Tables 4.2.6.8 and 6.1.1.4'
H H 0.0000 0.0000 'International Tables Vol C Tables 4.2.6.8 and 6.1.1.4'
B B 0.0013 0.0007 'International Tables Vol C Tables 4.2.6.8 and 6.1.1.4'

loop_
_geom_angle_atom_site_label_1
_geom_angle_atom_site_label_2
_geom_angle_atom_site_label_3
_geom_angle
_geom_angle_site_symmetry_1
_geom_angle_site_symmetry_3
C2 B1 C1 119.29(9) 3_556 .
C2 B1 C11 120.02(10) 3_556 .
C1 B1 C11 120.61(10) . .
C6 C1 C2 118.52(10) . .
C6 C1 B1 121.50(10) . .
C2 C1 B1 119.73(10) . .
C3 C2 C1 118.47(10) . .
C3 C2 B1 120.68(10) . 3_556
C1 C2 B1 120.79(9) . 3_556
C4 C3 C2 121.83(11) . .
C4 C3 H3 119.1 . .
C2 C3 H3 119.1 . .
C5 C4 C3 119.45(11) . .
C5 C4 H4 120.3 . .
C3 C4 H4 120.3 . .
C4 C5 C6 119.93(11) . .
C4 C5 H5 120.0 . .
C6 C5 H5 120.0 . .
C5 C6 C1 121.76(11) . .
C5 C6 H6 119.1 . .
C1 C6 H6 119.1 . .
C16 C11 C12 117.41(11) . .
C16 C11 B1 122.92(10) . .
C12 C11 B1 119.66(11) . .
C13 C12 C11 121.88(12) . .
C13 C12 H12 119.1 . .
C11 C12 H12 119.1 . .
C14 C13 C12 118.42(11) . .
C14 C13 C17 120.95(12) . .
C12 C13 C17 120.62(12) . .
C15 C14 C13 121.66(11) . .
C15 C14 H14 119.2 . .
C13 C14 H14 119.2 . .
C14 C15 C16 118.53(11) . .
C14 C15 C18 120.84(11) . .
C16 C15 C18 120.63(12) . .
C15 C16 C11 122.07(11) . .
C15 C16 H16 119.0 . .
C11 C16 H16 119.0 . .
C13 C17 H17A 109.5 . .
C13 C17 H17B 109.5 . .
H17A C17 H17B 109.5 . .
C13 C17 H17C 109.5 . .
H17A C17 H17C 109.5 . .
H17B C17 H17C 109.5 . .
C15 C18 H18A 109.5 . .
C15 C18 H18B 109.5 . .
H18A C18 H18B 109.5 . .
C15 C18 H18C 109.5 . .
H18A C18 H18C 109.5 . .
H18B C18 H18C 109.5 . .
C15 C18 H18D 109.5 . .
H18A C18 H18D 141.1 . .
H18B C18 H18D 56.3 . .
H18C C18 H18D 56.3 . .
C15 C18 H18E 109.5 . .
H18A C18 H18E 56.3 . .
H18B C18 H18E 141.1 . .
H18C C18 H18E 56.3 . .
H18D C18 H18E 109.5 . .
C15 C18 H18F 109.5 . .
H18A C18 H18F 56.3 . .
H18B C18 H18F 56.3 . .
H18C C18 H18F 141.1 . .
H18D C18 H18F 109.5 . .
H18E C18 H18F 109.5 . .

loop_
_geom_bond_atom_site_label_1
_geom_bond_atom_site_label_2
_geom_bond_distance
_geom_bond_site_symmetry_2
B1 C2 1.5678(17) 3_556
B1 C1 1.5678(16) .
B1 C11 1.5722(16) .
C1 C6 1.4037(16) .
C1 C2 1.4259(15) .
C2 C3 1.4087(15) .
C3 C4 1.3959(17) .
C3 H3 0.9500 .
C4 C5 1.3851(18) .
C4 H4 0.9500 .
C5 C6 1.3957(16) .
C5 H5 0.9500 .
C6 H6 0.9500 .
C11 C16 1.4036(17) .
C11 C12 1.4071(16) .
C12 C13 1.3993(16) .
C12 H12 0.9500 .
C13 C14 1.3955(18) .
C13 C17 1.5098(18) .
C14 C15 1.3935(18) .
C14 H14 0.9500 .
C15 C16 1.3959(16) .
C15 C18 1.5089(18) .
C16 H16 0.9500 .
C17 H17A 0.9800 .
C17 H17B 0.9800 .
C17 H17C 0.9800 .
C18 H18A 0.9800 .
C18 H18B 0.9800 .
C18 H18C 0.9800 .
C18 H18D 0.9800 .
C18 H18E 0.9800 .
C18 H18F 0.9800 .

loop_
_geom_torsion_atom_site_label_1
_geom_torsion_atom_site_label_2
_geom_torsion_atom_site_label_3
_geom_torsion_atom_site_label_4
_geom_torsion
_geom_torsion_site_symmetry_1
_geom_torsion_site_symmetry_4
C2 B1 C1 C6 -179.06(10) 3_556 .
C11 B1 C1 C6 -2.28(17) . .
C2 B1 C1 C2 -4.94(17) 3_556 .
C11 B1 C1 C2 171.84(10) . .
C6 C1 C2 C3 2.09(16) . .
B1 C1 C2 C3 -172.21(10) . .
C6 C1 C2 B1 179.31(10) . 3_556
B1 C1 C2 B1 5.02(18) . 3_556
C1 C2 C3 C4 -1.74(18) . .
B1 C2 C3 C4 -178.96(11) 3_556 .
C2 C3 C4 C5 -0.03(19) . .
C3 C4 C5 C6 1.43(19) . .
C4 C5 C6 C1 -1.04(19) . .
C2 C1 C6 C5 -0.75(17) . .
B1 C1 C6 C5 173.43(11) . .
C2 B1 C11 C16 -127.15(12) 3_556 .
C1 B1 C11 C16 56.09(16) . .
C2 B1 C11 C12 54.32(15) 3_556 .
C1 B1 C11 C12 -122.44(12) . .
C16 C11 C12 C13 -1.03(18) . .
B1 C11 C12 C13 177.59(11) . .
C11 C12 C13 C14 2.04(19) . .
C11 C12 C13 C17 -178.99(13) . .
C12 C13 C14 C15 -1.30(19) . .
C17 C13 C14 C15 179.74(13) . .
C13 C14 C15 C16 -0.42(18) . .
C13 C14 C15 C18 179.07(12) . .
C14 C15 C16 C11 1.48(18) . .
C18 C15 C16 C11 -178.01(11) . .
C12 C11 C16 C15 -0.77(17) . .
B1 C11 C16 C15 -179.34(11) . .
